data_4061886
_journal_name_full Organometallics
_journal_year 2003
_chemical_formula_sum 'C34 H35 Cl Fe N O2 P Pd'
_chemical_formula_weight 718.30
_space_group_IT_number 61
_symmetry_cell_setting orthorhombic
_symmetry_space_group_name_Hall '-P 2ac 2ab'
_symmetry_space_group_name_H-M 'P b c a'
_cell_angle_alpha 90.0
_cell_angle_beta 90.0
_cell_angle_gamma 90.0
_cell_formula_units_Z 8
_cell_length_a 10.2801(1)
_cell_length_b 18.2507(1)
_cell_length_c 32.1378(3)
_cell_measurement_temperature 150
_cell_volume 6029.66(9)
_diffrn_ambient_temperature 150
_exptl_crystal_density_diffrn 1.583
_cod_database_code 4061886

loop_
_symmetry_equiv_pos_as_xyz
'x, y, z'
'-x+1/2, -y, z+1/2'
'x+1/2, -y+1/2, -z'
'-x, y+1/2, -z+1/2'
'-x, -y, -z'
'x-1/2, y, -z-1/2'
'-x-1/2, y-1/2, z'
'x, -y-1/2, z-1/2'

loop_
_atom_site_label
_atom_site_type_symbol
_atom_site_fract_x
_atom_site_fract_y
_atom_site_fract_z
_atom_site_U_iso_or_equiv
_atom_site_adp_type
_atom_site_occupancy
_atom_site_symmetry_multiplicity
_atom_site_calc_flag
_atom_site_refinement_flags
_atom_site_disorder_assembly
_atom_site_disorder_group
Pd Pd -0.337959(17) -0.593568(10) -0.883748(6) 0.01761(7) Uani 1 1 d . . .
Fe Fe -0.00229(3) -0.433321(19) -0.825225(11) 0.02071(10) Uani 1 1 d . . .
Cl Cl -0.39719(6) -0.50051(4) -0.83451(2) 0.02703(15) Uani 1 1 d . . .
P P -0.15168(6) -0.60745(3) -0.84612(2) 0.01657(14) Uani 1 1 d . . .
O1 O -0.2420(2) -0.47571(10) -0.97750(6) 0.0346(5) Uani 1 1 d . . .
O2 O -0.07730(18) -0.54783(10) -0.95704(6) 0.0297(4) Uani 1 1 d . . .
N N -0.5066(2) -0.57148(12) -0.92131(7) 0.0230(5) Uani 1 1 d . . .
C1 C -0.0371(3) -0.47562(14) -0.88306(7) 0.0209(5) Uani 1 1 d . . .
C2 C -0.0362(2) -0.53294(13) -0.85184(8) 0.0198(5) Uani 1 1 d . . .
C3 C 0.0898(2) -0.53152(13) -0.83224(8) 0.0215(5) Uani 1 1 d . . .
H3 H 0.1173 -0.5625 -0.8110 0.026 Uiso 1 1 calc R . .
C4 C 0.16456(18) -0.47510(10) -0.85061(6) 0.0245(6) Uani 1 1 d . . .
H4 H 0.2493 -0.4624 -0.8435 0.029 Uiso 1 1 calc R . .
C5 C 0.08798(18) -0.44133(10) -0.88172(6) 0.0250(6) Uani 1 1 d R . .
H5 H 0.1147 -0.4029 -0.8987 0.030 Uiso 1 1 calc R . .
C6 C -0.1408(3) -0.41237(15) -0.78055(9) 0.0302(6) Uani 1 1 d . . .
H6 H -0.2067 -0.4438 -0.7719 0.036 Uiso 1 1 calc R . .
C7 C -0.1485(3) -0.36096(16) -0.81337(10) 0.0362(7) Uani 1 1 d . . .
H7 H -0.2205 -0.3528 -0.8303 0.043 Uiso 1 1 calc R . .
C8 C -0.0270(3) -0.32373(15) -0.81608(10) 0.0381(7) Uani 1 1 d . . .
H8 H -0.0057 -0.2869 -0.8349 0.046 Uiso 1 1 calc R . .
C9 C 0.0560(3) -0.35305(15) -0.78477(10) 0.0360(7) Uani 1 1 d . . .
H9 H 0.1414 -0.3389 -0.7796 0.043 Uiso 1 1 calc R . .
C10 C -0.0138(3) -0.40720(15) -0.76307(9) 0.0311(6) Uani 1 1 d . . .
H10 H 0.0177 -0.4350 -0.7410 0.037 Uiso 1 1 calc R . .
C11 C -0.1451(3) -0.45269(14) -0.91121(8) 0.0238(6) Uani 1 1 d . . .
H11A H -0.1333 -0.4011 -0.9175 0.029 Uiso 1 1 calc R . .
H11B H -0.2259 -0.4572 -0.8958 0.029 Uiso 1 1 calc R . .
C12 C -0.1614(2) -0.49265(14) -0.95181(8) 0.0249(6) Uani 1 1 d . . .
C13 C -0.0397(2) -0.68460(13) -0.85563(7) 0.0176(5) Uani 1 1 d . . .
C14 C 0.0480(2) -0.68058(14) -0.88887(7) 0.0208(5) Uani 1 1 d . . .
H14 H 0.0529 -0.6381 -0.9048 0.025 Uiso 1 1 calc R . .
C15 C 0.1273(3) -0.73947(14) -0.89819(8) 0.0246(6) Uani 1 1 d . . .
H15 H 0.1862 -0.7360 -0.9201 0.029 Uiso 1 1 calc R . .
C16 C 0.1200(3) -0.80362(14) -0.87524(9) 0.0281(6) Uani 1 1 d . . .
H16 H 0.1724 -0.8434 -0.8820 0.034 Uiso 1 1 calc R . .
C17 C 0.0341(3) -0.80801(14) -0.84213(9) 0.0276(6) Uani 1 1 d . . .
H17 H 0.0295 -0.8507 -0.8264 0.033 Uiso 1 1 calc R . .
C18 C -0.0452(2) -0.74888(13) -0.83228(8) 0.0211(5) Uani 1 1 d . . .
H18 H -0.1023 -0.7522 -0.8099 0.025 Uiso 1 1 calc R . .
C19 C -0.1891(2) -0.62353(13) -0.79147(7) 0.0185(5) Uani 1 1 d . . .
C20 C -0.2933(3) -0.67033(14) -0.78388(8) 0.0229(5) Uani 1 1 d . . .
H20 H -0.3486 -0.6832 -0.8056 0.028 Uiso 1 1 calc R . .
C21 C -0.3155(3) -0.69804(14) -0.74437(8) 0.0264(6) Uani 1 1 d . . .
H21 H -0.3839 -0.7304 -0.7398 0.032 Uiso 1 1 calc R . .
C22 C -0.2351(3) -0.67718(14) -0.71166(8) 0.0266(6) Uani 1 1 d . . .
H22 H -0.2486 -0.6961 -0.6851 0.032 Uiso 1 1 calc R . .
C23 C -0.1353(3) -0.62836(15) -0.71879(8) 0.0273(6) Uani 1 1 d . . .
H23 H -0.0837 -0.6129 -0.6967 0.033 Uiso 1 1 calc R . .
C24 C -0.1108(3) -0.60200(14) -0.75857(8) 0.0223(5) Uani 1 1 d . . .
H24 H -0.0419 -0.5699 -0.7631 0.027 Uiso 1 1 calc R . .
C25 C -0.0927(3) -0.59005(16) -0.99489(9) 0.0376(7) Uani 1 1 d . . .
H25A H -0.1685 -0.6205 -0.9926 0.056 Uiso 1 1 calc R . .
H25B H -0.0174 -0.6203 -0.9990 0.056 Uiso 1 1 calc R . .
H25C H -0.1025 -0.5574 -1.0181 0.056 Uiso 1 1 calc R . .
C26 C -0.3958(2) -0.66697(14) -0.96077(8) 0.0240(6) Uani 1 1 d . . .
C27 C -0.3162(2) -0.67524(14) -0.92525(8) 0.0221(5) Uani 1 1 d . . .
C28 C -0.2428(3) -0.73915(14) -0.92265(8) 0.0238(5) Uani 1 1 d . . .
H28 H -0.1937 -0.7479 -0.8989 0.029 Uiso 1 1 calc R . .
C29 C -0.2412(3) -0.79031(14) -0.95486(8) 0.0262(6) Uani 1 1 d . . .
H29 H -0.1886 -0.8316 -0.9527 0.031 Uiso 1 1 calc R . .
C30 C -0.3167(3) -0.78023(16) -0.98974(9) 0.0324(6) Uani 1 1 d . . .
H30 H -0.3147 -0.8142 -1.0113 0.039 Uiso 1 1 calc R . .
C31 C -0.3960(3) -0.71892(15) -0.99245(8) 0.0312(6) Uani 1 1 d . . .
H31 H -0.4495 -0.7125 -1.0155 0.037 Uiso 1 1 calc R . .
C32 C -0.4755(3) -0.59849(15) -0.96407(8) 0.0267(6) Uani 1 1 d . . .
H32A H -0.4274 -0.5613 -0.9792 0.032 Uiso 1 1 calc R . .
H32B H -0.5553 -0.6086 -0.9791 0.032 Uiso 1 1 calc R . .
C33 C -0.6173(3) -0.61383(17) -0.90452(9) 0.0321(6) Uani 1 1 d . . .
H33A H -0.6352 -0.5982 -0.8766 0.048 Uiso 1 1 calc R . .
H33B H -0.5959 -0.6650 -0.9045 0.048 Uiso 1 1 calc R . .
H33C H -0.6926 -0.6058 -0.9216 0.048 Uiso 1 1 calc R . .
C34 C -0.5453(3) -0.49324(15) -0.92429(9) 0.0306(6) Uani 1 1 d . . .
H34A H -0.6189 -0.4887 -0.9425 0.046 Uiso 1 1 calc R . .
H34B H -0.4741 -0.4651 -0.9352 0.046 Uiso 1 1 calc R . .
H34C H -0.5679 -0.4753 -0.8972 0.046 Uiso 1 1 calc R . .

loop_
_atom_site_aniso_label
_atom_site_aniso_U_11
_atom_site_aniso_U_22
_atom_site_aniso_U_33
_atom_site_aniso_U_23
_atom_site_aniso_U_13
_atom_site_aniso_U_12
Pd 0.01567(11) 0.01925(11) 0.01792(11) -0.00073(7) -0.00040(7) -0.00007(7)
Fe 0.02078(19) 0.01604(19) 0.0253(2) -0.00160(14) -0.00146(15) 0.00002(14)
Cl 0.0264(3) 0.0275(3) 0.0272(3) -0.0059(3) 0.0007(3) 0.0045(3)
P 0.0156(3) 0.0171(3) 0.0171(3) 0.0002(2) 0.0001(2) -0.0011(2)
O1 0.0355(11) 0.0376(11) 0.0306(11) 0.0018(9) -0.0105(9) 0.0005(9)
O2 0.0305(11) 0.0317(10) 0.0271(10) -0.0004(8) 0.0018(8) 0.0014(8)
N 0.0190(11) 0.0267(11) 0.0234(11) 0.0025(9) -0.0016(9) 0.0016(9)
C1 0.0242(13) 0.0186(13) 0.0199(13) -0.0007(10) 0.0013(10) -0.0019(10)
C2 0.0184(12) 0.0173(12) 0.0236(13) -0.0012(10) 0.0008(10) 0.0003(9)
C3 0.0197(13) 0.0204(13) 0.0245(13) -0.0003(10) 0.0003(10) 0.0001(10)
C4 0.0159(12) 0.0244(13) 0.0334(15) -0.0042(11) 0.0010(11) -0.0036(10)
C5 0.0266(14) 0.0222(13) 0.0261(14) 0.0029(11) 0.0039(11) -0.0078(11)
C6 0.0329(16) 0.0281(15) 0.0295(16) -0.0106(12) 0.0074(12) 0.0021(12)
C7 0.0378(17) 0.0289(15) 0.0419(18) -0.0115(14) -0.0051(14) 0.0144(13)
C8 0.054(2) 0.0148(14) 0.0454(18) -0.0046(12) 0.0020(15) 0.0041(13)
C9 0.0355(16) 0.0244(14) 0.0482(19) -0.0151(13) -0.0032(14) -0.0027(12)
C10 0.0366(16) 0.0323(15) 0.0246(15) -0.0092(12) -0.0022(12) 0.0071(12)
C11 0.0258(14) 0.0207(13) 0.0249(14) 0.0059(11) -0.0017(11) -0.0024(10)
C12 0.0240(14) 0.0239(14) 0.0269(14) 0.0058(11) 0.0015(11) -0.0042(11)
C13 0.0165(12) 0.0180(12) 0.0183(12) -0.0018(10) -0.0026(9) -0.0007(9)
C14 0.0213(13) 0.0212(13) 0.0197(13) 0.0004(10) -0.0012(10) -0.0021(10)
C15 0.0222(13) 0.0288(14) 0.0227(13) -0.0038(11) 0.0003(11) -0.0010(11)
C16 0.0295(15) 0.0194(13) 0.0353(16) -0.0040(11) -0.0004(12) 0.0042(11)
C17 0.0298(15) 0.0191(13) 0.0340(15) 0.0032(11) -0.0006(12) 0.0016(11)
C18 0.0224(13) 0.0200(13) 0.0209(13) -0.0010(10) 0.0015(10) -0.0025(10)
C19 0.0206(12) 0.0169(12) 0.0181(12) -0.0003(10) 0.0013(10) 0.0033(9)
C20 0.0214(13) 0.0264(13) 0.0211(13) -0.0024(10) 0.0017(10) -0.0004(10)
C21 0.0253(14) 0.0258(14) 0.0280(15) 0.0015(11) 0.0064(11) -0.0015(11)
C22 0.0322(15) 0.0269(14) 0.0207(13) 0.0037(11) 0.0086(11) 0.0083(11)
C23 0.0268(14) 0.0341(15) 0.0211(14) -0.0027(11) -0.0034(11) 0.0037(12)
C24 0.0195(13) 0.0232(13) 0.0241(14) -0.0009(10) 0.0004(11) -0.0007(10)
C25 0.0410(19) 0.0387(17) 0.0330(17) -0.0074(13) 0.0072(14) -0.0047(14)
C26 0.0221(13) 0.0294(14) 0.0204(13) 0.0003(11) 0.0018(11) -0.0015(11)
C27 0.0190(13) 0.0241(13) 0.0230(13) -0.0002(10) 0.0038(10) -0.0044(10)
C28 0.0238(13) 0.0236(13) 0.0239(13) -0.0009(11) -0.0016(11) -0.0052(10)
C29 0.0272(14) 0.0217(13) 0.0298(15) -0.0025(11) 0.0045(12) -0.0016(11)
C30 0.0377(16) 0.0340(16) 0.0254(15) -0.0085(12) 0.0017(12) -0.0030(13)
C31 0.0313(15) 0.0394(16) 0.0230(14) -0.0050(12) -0.0031(12) -0.0001(13)
C32 0.0247(14) 0.0352(15) 0.0201(13) 0.0005(11) -0.0024(11) 0.0002(11)
C33 0.0194(14) 0.0446(17) 0.0322(16) 0.0028(13) 0.0007(12) -0.0036(12)
C34 0.0276(15) 0.0336(15) 0.0305(15) 0.0004(12) -0.0032(12) 0.0081(12)

loop_
_geom_bond_atom_site_label_1
_geom_bond_atom_site_label_2
_geom_bond_distance
_geom_bond_site_symmetry_2
_geom_bond_publ_flag
Pd C27 2.013(3) . ?
Pd N 2.150(2) . ?
Pd P 2.2790(6) . ?
Pd Cl 2.3997(6) . ?
Fe C7 2.037(3) . ?
Fe C8 2.037(3) . ?
Fe C3 2.039(2) . ?
Fe C2 2.039(2) . ?
Fe C1 2.044(2) . ?
Fe C5 2.0443(19) . ?
Fe C4 2.0467(19) . ?
Fe C9 2.048(3) . ?
Fe C10 2.057(3) . ?
Fe C6 2.058(3) . ?
P C2 1.815(2) . ?
P C19 1.822(2) . ?
P C13 1.844(2) . ?
O1 C12 1.209(3) . ?
O2 C12 1.338(3) . ?
O2 C25 1.449(3) . ?
N C33 1.478(3) . ?
N C34 1.486(3) . ?
N C32 1.495(3) . ?
C1 C5 1.431(3) . ?
C1 C2 1.449(3) . ?
C1 C11 1.492(4) . ?
C2 C3 1.440(3) . ?
C3 C4 1.414(3) . ?
C3 H3 0.9300 . ?
C4 C5 1.4140 . ?
C4 H4 0.9300 . ?
C5 H5 0.9300 . ?
C6 C7 1.414(4) . ?
C6 C10 1.425(4) . ?
C6 H6 0.9300 . ?
C7 C8 1.425(4) . ?
C7 H7 0.9300 . ?
C8 C9 1.423(4) . ?
C8 H8 0.9300 . ?
C9 C10 1.406(4) . ?
C9 H9 0.9300 . ?
C10 H10 0.9300 . ?
C11 C12 1.504(4) . ?
C11 H11A 0.9700 . ?
C11 H11B 0.9700 . ?
C13 C18 1.394(3) . ?
C13 C14 1.400(3) . ?
C14 C15 1.382(4) . ?
C14 H14 0.9300 . ?
C15 C16 1.386(4) . ?
C15 H15 0.9300 . ?
C16 C17 1.385(4) . ?
C16 H16 0.9300 . ?
C17 C18 1.389(4) . ?
C17 H17 0.9300 . ?
C18 H18 0.9300 . ?
C19 C24 1.386(4) . ?
C19 C20 1.392(4) . ?
C20 C21 1.386(4) . ?
C20 H20 0.9300 . ?
C21 C22 1.391(4) . ?
C21 H21 0.9300 . ?
C22 C23 1.378(4) . ?
C22 H22 0.9300 . ?
C23 C24 1.389(4) . ?
C23 H23 0.9300 . ?
C24 H24 0.9300 . ?
C25 H25A 0.9600 . ?
C25 H25B 0.9600 . ?
C25 H25C 0.9600 . ?
C26 C31 1.391(4) . ?
C26 C27 1.413(4) . ?
C26 C32 1.498(4) . ?
C27 C28 1.391(4) . ?
C28 C29 1.394(4) . ?
C28 H28 0.9300 . ?
C29 C30 1.376(4) . ?
C29 H29 0.9300 . ?
C30 C31 1.387(4) . ?
C30 H30 0.9300 . ?
C31 H31 0.9300 . ?
C32 H32A 0.9700 . ?
C32 H32B 0.9700 . ?
C33 H33A 0.9600 . ?
C33 H33B 0.9600 . ?
C33 H33C 0.9600 . ?
C34 H34A 0.9600 . ?
C34 H34B 0.9600 . ?
C34 H34C 0.9600 . ?
